data_4124423
loop_
_publ_author_name
'Cotton, F.A.'
'Lewis, G.E.'
'Fair, C.K.'
'Williams, J.M.'
'Mott, G.N.'
'Ross, F.K.'
'Schultz, A.J.'

_publ_section_title
;
 Precise structural characterizations of the hexaaquovanadium(III) and
 diaquohydrogen ions. X-ray and neutron diffraction studies of (V (H2 O)6)
 (H5 O2) (C F3 S O3)4
;
_journal_name_full 'Journal of the American Chemical Society'
_journal_page_first 5319
_journal_page_last 5323
_journal_volume 106
_journal_year 1984
_chemical_formula_sum 'C4 H17 F12 O20 S4 V'
_chemical_name_systematic 'V (H2 O)6 (H5 O2) (C F3 S O3)4'
_space_group_IT_number 2
_symmetry_space_group_name_Hall '-P 1'
_symmetry_space_group_name_H-M 'P -1'
_cell_angle_alpha 103.38
_cell_angle_beta 93.75
_cell_angle_gamma 70.19
_cell_formula_units_Z 1
_cell_length_a 8.95
_cell_length_b 9.112
_cell_length_c 8.928
_cell_volume 666.351
_citation_journal_id_ASTM JACSAT
_cod_data_source_file Cotton_JACSAT_1984_1093.cif
_cod_data_source_block C4H17F12O20S4V1
_cod_original_cell_volume 666.3512
_cod_original_formula_sum 'C4 H17 F12 O20 S4 V1'
_cod_database_code 4124423

loop_
_symmetry_equiv_pos_as_xyz
x,y,z
-x,-y,-z

loop_
_atom_site_label
_atom_site_type_symbol
_atom_site_fract_x
_atom_site_fract_y
_atom_site_fract_z
_atom_site_occupancy
_atom_site_U_iso_or_equiv
H3 H+1 0.885 0.872 0.195 1 0.0
C2 C+2 0.7064 0.5639 0.0751 1 0.0
F6 F-1 0.3438 0.4687 0.8039 1 0.0
O5 O-2 0.0029 0.7968 0.5445 1 0.0
O1 O-2 0.219 0.8558 0.9325 1 0.0
H5 H+1 0.816 0.833 0.854 1 0.0
O3 O-2 0.9022 0.8682 0.8395 1 0.0
H6 H+1 0.923 0.837 0.748 1 0.0
O10 O-2 0.6358 0.9679 0.5313 1 0.0
O9 O-2 0.2793 0.1579 0.7856 1 0.0
H7 H+1 0.5 0 0.5 1 0.0
V1 V+3 0 0 0 1 0.0
O4 O-2 0.2739 0.7614 0.6312 1 0.0
H4 H+1 0.942 0.145 0.78 1 0.0
F1 F-1 0.8655 0.4908 0.7002 1 0.0
O2 O-2 -0.0076 0.8761 0.154 1 0.0
C1 C+2 0.2215 0.5337 0.4217 1 0.0
S1 S+6 0.83254 0.25242 0.49609 1 0.0
O7 O-2 0.1991 0.8114 0.3795 1 0.0
H1 H+1 0.748 0.186 0.166 1 0.0
F4 F-1 0.6556 0.4868 0.9521 1 0.0
O8 O-2 0.5345 0.1751 0.8756 1 0.0
S2 S+6 0.63141 0.7801 0.08945 1 0.0
F5 F-1 0.8617 0.5108 0.0706 1 0.0
H2 H+1 0.292 0.847 0.964 1 0.0
H9 H+1 0.639 0.971 0.639 1 0.0
F3 F-1 0.8088 0.5385 0.4778 1 0.0
H8 H+1 0.221 0.139 0.527 1 0.0
F2 F-1 0.6289 0.5268 0.6217 1 0.0
O6 O-2 0.6658 0.7966 0.9412 1 0.0
